data_4316941
loop_
_publ_author_name
'Jonathan Best'
'Igor V. Sazanovich'
'Harry Adams'
'Robert D. Bennett'
'E. Stephen Davies'
'Anthony J. H. M. Meijer'
'Michael Towrie'
'Sergei A. Tikhomirov'
'Oleg V. Bouganov'
'Michael D. Ward'
'Julia A. Weinstein'

_publ_section_title
;
 Structure and Ultrafast Dynamics of the Charge-Transfer Excited State and
 Redox Activity of the Ground State of Mono- and Binuclear Platinum(II)
 Diimine Catecholate and Bis-catecholate Complexes: A Transient
 Absorption, TRIR, DFT, and Electrochemical Study
;
_journal_name_full 'Inorganic Chemistry'
_journal_page_first 10041
_journal_page_last 10056
_journal_paper_doi 10.1021/ic101344t
_journal_volume 49
_journal_year 2010
_chemical_formula_sum 'C24 H28 N2 O2 Pt'
_chemical_formula_weight 571.57
_chemical_name_systematic
;
 ?
;
_space_group_IT_number 14
_symmetry_cell_setting monoclinic
_symmetry_space_group_name_Hall '-P 2ybc'
_symmetry_space_group_name_H-M 'P 1 21/c 1'
_atom_sites_solution_hydrogens geom
_atom_sites_solution_primary direct
_atom_sites_solution_secondary difmap
_audit_creation_method SHELXL-97
_cell_angle_alpha 90.00
_cell_angle_beta 90.795(3)
_cell_angle_gamma 90.00
_cell_formula_units_Z 4
_cell_length_a 13.6241(10)
_cell_length_b 11.8742(9)
_cell_length_c 13.5310(10)
_cell_measurement_reflns_used 23548
_cell_measurement_temperature 150(2)
_cell_measurement_theta_max 61.023
_cell_measurement_theta_min 4.539
_cell_volume 2188.8(3)
_computing_cell_refinement 'Bruker SMART'
_computing_data_collection 'Bruker SMART'
_computing_data_reduction 'Bruker Saint'
_computing_molecular_graphics 'Bruker SHELXTL'
_computing_publication_material 'Bruker SHELXTL'
_computing_structure_refinement 'SHELXL-97 (Sheldrick, 1997)'
_computing_structure_solution 'SHELXS-97 (Sheldrick, 1990)'
_diffrn_ambient_temperature 150(2)
_diffrn_detector_area_resol_mean 100
_diffrn_measured_fraction_theta_full 0.995
_diffrn_measured_fraction_theta_max 0.995
_diffrn_measurement_device_type 'Bruker Smart'
_diffrn_measurement_method 'phi and omega scans'
_diffrn_radiation_monochromator graphite
_diffrn_radiation_source 'fine-focus sealed tube'
_diffrn_radiation_type MoK\a
_diffrn_radiation_wavelength 0.71073
_diffrn_reflns_av_R_equivalents 0.0268
_diffrn_reflns_av_sigmaI/netI 0.0184
_diffrn_reflns_limit_h_max 19
_diffrn_reflns_limit_h_min -19
_diffrn_reflns_limit_k_max 16
_diffrn_reflns_limit_k_min -15
_diffrn_reflns_limit_l_max 19
_diffrn_reflns_limit_l_min -19
_diffrn_reflns_number 42794
_diffrn_reflns_theta_full 30.58
_diffrn_reflns_theta_max 30.58
_diffrn_reflns_theta_min 1.49
_diffrn_standards_decay_% 0
_diffrn_standards_interval_count 0
_diffrn_standards_interval_time 0
_diffrn_standards_number 0
_exptl_absorpt_coefficient_mu 6.432
_exptl_absorpt_correction_T_max 0.9385
_exptl_absorpt_correction_T_min 0.1829
_exptl_absorpt_correction_type multi-scan
_exptl_absorpt_process_details sadabs
_exptl_crystal_colour purple
_exptl_crystal_density_diffrn 1.735
_exptl_crystal_density_method 'not measured'
_exptl_crystal_description plate
_exptl_crystal_F_000 1120
_exptl_crystal_size_max 0.26
_exptl_crystal_size_mid 0.12
_exptl_crystal_size_min 0.01
_refine_diff_density_max 1.937
_refine_diff_density_min -0.555
_refine_diff_density_rms 0.092
_refine_ls_extinction_method none
_refine_ls_goodness_of_fit_ref 1.040
_refine_ls_hydrogen_treatment constr
_refine_ls_matrix_type full
_refine_ls_number_parameters 268
_refine_ls_number_reflns 6693
_refine_ls_number_restraints 0
_refine_ls_restrained_S_all 1.040
_refine_ls_R_factor_all 0.0191
_refine_ls_R_factor_gt 0.0160
_refine_ls_shift/su_max 0.004
_refine_ls_shift/su_mean 0.000
_refine_ls_structure_factor_coef Fsqd
_refine_ls_weighting_details 'calc w=1/[\s^2^(Fo^2^)+(0.0176P)^2^+1.3135P] where P=(Fo^2^+2Fc^2^)/3'
_refine_ls_weighting_scheme calc
_refine_ls_wR_factor_gt 0.0365
_refine_ls_wR_factor_ref 0.0375
_reflns_number_gt 6097
_reflns_number_total 6693
_reflns_threshold_expression >2sigma(I)
_cod_data_source_file ic101344t_si_005.cif
_cod_data_source_block ch1jw1m
_cod_depositor_comments
;
The following automatic conversions were performed:

'_exptl_absorpt_correction_type' tag value 'multi-scans' was replaced
with 'multi-scan' value.

'_symmetry_cell_setting' value 'Monoclinic'
changed to 'monoclinic' according to the built-in table from CIF Core
dictionary named 'cif_core.dic' version 2.4.1 from 2010-06-29.

Automatic conversion script
Id: cif_fix_values 1646 2011-03-28 12:23:43Z adriana 
;
_cod_database_code 4316941

loop_
_symmetry_equiv_pos_as_xyz
'x, y, z'
'-x, y+1/2, -z+1/2'
'-x, -y, -z'
'x, -y-1/2, z-1/2'

loop_
_atom_site_label
_atom_site_type_symbol
_atom_site_fract_x
_atom_site_fract_y
_atom_site_fract_z
_atom_site_U_iso_or_equiv
_atom_site_adp_type
_atom_site_occupancy
_atom_site_symmetry_multiplicity
_atom_site_calc_flag
_atom_site_refinement_flags
_atom_site_disorder_assembly
_atom_site_disorder_group
Pt1 Pt 0.533566(4) 0.098842(5) 0.134010(4) 0.01070(2) Uani 1 1 d . . .
O1 O 0.60839(9) 0.05255(11) 0.25390(9) 0.0144(2) Uani 1 1 d . . .
O2 O 0.66044(9) 0.16444(11) 0.09264(9) 0.0140(2) Uani 1 1 d . . .
N1 N 0.41003(10) 0.02074(12) 0.16696(10) 0.0130(3) Uani 1 1 d . . .
N2 N 0.45236(11) 0.14074(13) 0.01607(10) 0.0128(3) Uani 1 1 d . . .
C1 C 0.39957(13) -0.04462(16) 0.24800(13) 0.0166(3) Uani 1 1 d . . .
H1A H 0.4489 -0.0431 0.2983 0.020 Uiso 1 1 calc R . .
C2 C 0.31899(14) -0.11341(16) 0.25935(14) 0.0194(4) Uani 1 1 d . . .
H2A H 0.3125 -0.1579 0.3172 0.023 Uiso 1 1 calc R . .
C3 C 0.24743(14) -0.11693(17) 0.18527(15) 0.0202(4) Uani 1 1 d . . .
H3A H 0.1926 -0.1659 0.1908 0.024 Uiso 1 1 calc R . .
C4 C 0.25696(13) -0.04799(16) 0.10284(13) 0.0170(3) Uani 1 1 d . . .
H4A H 0.2081 -0.0483 0.0520 0.020 Uiso 1 1 calc R . .
C5 C 0.33850(12) 0.02127(15) 0.09561(12) 0.0131(3) Uani 1 1 d . . .
C6 C 0.36040(13) 0.09548(14) 0.01202(13) 0.0134(3) Uani 1 1 d . . .
C7 C 0.29624(14) 0.12052(16) -0.06579(13) 0.0164(3) Uani 1 1 d . . .
H7A H 0.2317 0.0902 -0.0674 0.020 Uiso 1 1 calc R . .
C8 C 0.32789(14) 0.19018(17) -0.14087(13) 0.0191(4) Uani 1 1 d . . .
H8A H 0.2850 0.2083 -0.1945 0.023 Uiso 1 1 calc R . .
C9 C 0.42225(14) 0.23341(16) -0.13767(13) 0.0188(4) Uani 1 1 d . . .
H9A H 0.4450 0.2804 -0.1893 0.023 Uiso 1 1 calc R . .
C10 C 0.48303(13) 0.20711(15) -0.05804(13) 0.0159(3) Uani 1 1 d . . .
H10A H 0.5478 0.2366 -0.0557 0.019 Uiso 1 1 calc R . .
C11 C 0.70455(13) 0.08095(15) 0.24661(13) 0.0138(3) Uani 1 1 d . . .
C12 C 0.73219(12) 0.13773(15) 0.15944(13) 0.0132(3) Uani 1 1 d . . .
C13 C 0.82910(13) 0.16813(15) 0.14408(13) 0.0154(3) Uani 1 1 d . . .
H13A H 0.8466 0.2058 0.0849 0.019 Uiso 1 1 calc R . .
C14 C 0.90143(13) 0.14344(15) 0.21568(14) 0.0162(3) Uani 1 1 d . . .
C15 C 0.87239(13) 0.08923(15) 0.30248(14) 0.0169(4) Uani 1 1 d . . .
H15A H 0.9210 0.0732 0.3515 0.020 Uiso 1 1 calc R . .
C16 C 0.77470(13) 0.05728(15) 0.32062(13) 0.0144(3) Uani 1 1 d . . .
C17 C 0.74437(13) 0.00078(16) 0.41782(13) 0.0165(3) Uani 1 1 d . . .
C18 C 0.66451(15) 0.07092(18) 0.46784(14) 0.0220(4) Uani 1 1 d . . .
H18A H 0.6078 0.0784 0.4229 0.033 Uiso 1 1 calc R . .
H18B H 0.6905 0.1458 0.4838 0.033 Uiso 1 1 calc R . .
H18C H 0.6442 0.0333 0.5287 0.033 Uiso 1 1 calc R . .
C19 C 0.70380(15) -0.11793(16) 0.39772(14) 0.0192(4) Uani 1 1 d . . .
H19A H 0.6807 -0.1508 0.4596 0.029 Uiso 1 1 calc R . .
H19B H 0.7558 -0.1653 0.3706 0.029 Uiso 1 1 calc R . .
H19C H 0.6490 -0.1133 0.3502 0.029 Uiso 1 1 calc R . .
C20 C 0.83015(15) -0.01019(19) 0.49207(14) 0.0242(4) Uani 1 1 d . . .
H20A H 0.8068 -0.0450 0.5530 0.036 Uiso 1 1 calc R . .
H20B H 0.8567 0.0647 0.5070 0.036 Uiso 1 1 calc R . .
H20C H 0.8816 -0.0572 0.4636 0.036 Uiso 1 1 calc R . .
C21 C 1.00751(13) 0.18166(16) 0.19852(15) 0.0188(4) Uani 1 1 d . . .
C22 C 1.08002(15) 0.1290(2) 0.27283(19) 0.0300(5) Uani 1 1 d . . .
H22A H 1.0743 0.0468 0.2703 0.045 Uiso 1 1 calc R . .
H22B H 1.0650 0.1554 0.3396 0.045 Uiso 1 1 calc R . .
H22C H 1.1471 0.1512 0.2561 0.045 Uiso 1 1 calc R . .
C23 C 1.01294(15) 0.31010(18) 0.20997(18) 0.0278(5) Uani 1 1 d . . .
H23A H 1.0804 0.3354 0.1990 0.042 Uiso 1 1 calc R . .
H23B H 0.9930 0.3312 0.2768 0.042 Uiso 1 1 calc R . .
H23C H 0.9689 0.3457 0.1614 0.042 Uiso 1 1 calc R . .
C24 C 1.04015(15) 0.1489(2) 0.09427(19) 0.0341(5) Uani 1 1 d . . .
H24A H 0.9984 0.1871 0.0451 0.051 Uiso 1 1 calc R . .
H24B H 1.0343 0.0672 0.0858 0.051 Uiso 1 1 calc R . .
H24C H 1.1086 0.1715 0.0853 0.051 Uiso 1 1 calc R . .

loop_
_atom_site_aniso_label
_atom_site_aniso_U_11
_atom_site_aniso_U_22
_atom_site_aniso_U_33
_atom_site_aniso_U_23
_atom_site_aniso_U_13
_atom_site_aniso_U_12
Pt1 0.01145(3) 0.01026(4) 0.01036(3) 0.00024(2) -0.00076(2) -0.00039(2)
O1 0.0134(6) 0.0163(6) 0.0135(6) 0.0030(5) -0.0020(4) -0.0011(5)
O2 0.0129(5) 0.0147(6) 0.0144(6) 0.0030(5) -0.0021(4) -0.0013(5)
N1 0.0146(6) 0.0117(7) 0.0127(6) -0.0014(5) 0.0011(5) -0.0003(5)
N2 0.0155(7) 0.0106(7) 0.0124(6) 0.0000(6) 0.0002(5) 0.0002(6)
C1 0.0193(8) 0.0159(9) 0.0146(8) 0.0013(7) -0.0001(6) -0.0018(7)
C2 0.0229(9) 0.0179(9) 0.0175(8) 0.0015(7) 0.0039(7) -0.0042(7)
C3 0.0197(9) 0.0185(9) 0.0223(9) -0.0022(7) 0.0046(7) -0.0056(7)
C4 0.0151(8) 0.0187(9) 0.0173(8) -0.0023(7) -0.0002(6) -0.0010(7)
C5 0.0138(7) 0.0124(8) 0.0131(7) -0.0019(6) 0.0009(6) 0.0015(6)
C6 0.0142(7) 0.0131(8) 0.0130(7) -0.0023(6) 0.0001(6) 0.0013(6)
C7 0.0165(8) 0.0169(9) 0.0157(8) -0.0030(7) -0.0029(6) 0.0031(7)
C8 0.0231(9) 0.0209(10) 0.0132(8) -0.0018(7) -0.0036(6) 0.0070(7)
C9 0.0259(9) 0.0170(9) 0.0137(8) 0.0018(7) 0.0009(7) 0.0024(7)
C10 0.0201(8) 0.0130(8) 0.0148(8) 0.0002(7) 0.0016(6) -0.0009(7)
C11 0.0129(7) 0.0115(8) 0.0168(8) -0.0016(6) -0.0011(6) -0.0002(6)
C12 0.0152(8) 0.0097(7) 0.0145(8) -0.0006(6) -0.0014(6) 0.0001(6)
C13 0.0165(8) 0.0115(8) 0.0183(8) 0.0001(7) 0.0011(6) 0.0002(6)
C14 0.0142(8) 0.0104(8) 0.0240(9) -0.0019(7) -0.0006(7) 0.0003(6)
C15 0.0162(8) 0.0142(9) 0.0200(9) -0.0003(7) -0.0053(7) 0.0023(7)
C16 0.0175(8) 0.0111(8) 0.0145(8) -0.0006(6) -0.0031(6) 0.0008(7)
C17 0.0193(8) 0.0167(9) 0.0134(8) -0.0002(7) -0.0032(6) 0.0036(7)
C18 0.0270(10) 0.0233(10) 0.0157(8) -0.0029(7) -0.0011(7) 0.0064(8)
C19 0.0245(9) 0.0164(9) 0.0166(8) 0.0028(7) 0.0000(7) 0.0012(7)
C20 0.0270(10) 0.0274(11) 0.0179(9) 0.0015(8) -0.0077(7) 0.0031(8)
C21 0.0134(8) 0.0151(9) 0.0277(10) 0.0001(7) -0.0014(7) 0.0010(7)
C22 0.0162(9) 0.0262(11) 0.0473(14) 0.0095(10) -0.0069(9) -0.0016(8)
C23 0.0179(9) 0.0187(10) 0.0469(13) 0.0016(9) 0.0020(8) -0.0037(8)
C24 0.0162(9) 0.0480(15) 0.0383(13) -0.0111(12) 0.0047(8) -0.0014(10)

loop_
_atom_type_symbol
_atom_type_description
_atom_type_scat_dispersion_real
_atom_type_scat_dispersion_imag
_atom_type_scat_source
C C 0.0033 0.0016 'International Tables Vol C Tables 4.2.6.8 and 6.1.1.4'
H H 0.0000 0.0000 'International Tables Vol C Tables 4.2.6.8 and 6.1.1.4'
N N 0.0061 0.0033 'International Tables Vol C Tables 4.2.6.8 and 6.1.1.4'
O O 0.0106 0.0060 'International Tables Vol C Tables 4.2.6.8 and 6.1.1.4'
Pt Pt -1.7033 8.3905 'International Tables Vol C Tables 4.2.6.8 and 6.1.1.4'

loop_
_geom_angle_atom_site_label_1
_geom_angle_atom_site_label_2
_geom_angle_atom_site_label_3
_geom_angle
_geom_angle_site_symmetry_1
_geom_angle_site_symmetry_3
_geom_angle_publ_flag
N1 Pt1 O1 96.61(5) . . ?
N1 Pt1 O2 174.42(5) . . ?
O1 Pt1 O2 84.24(5) . . ?
N1 Pt1 N2 80.38(6) . . ?
O1 Pt1 N2 176.99(5) . . ?
O2 Pt1 N2 98.76(5) . . ?
C11 O1 Pt1 110.95(11) . . ?
C12 O2 Pt1 110.00(10) . . ?
C1 N1 C5 119.66(15) . . ?
C1 N1 Pt1 123.46(12) . . ?
C5 N1 Pt1 116.15(11) . . ?
C10 N2 C6 119.68(15) . . ?
C10 N2 Pt1 124.62(12) . . ?
C6 N2 Pt1 115.68(12) . . ?
N1 C1 C2 121.56(17) . . ?
N1 C1 H1A 119.2 . . ?
C2 C1 H1A 119.2 . . ?
C1 C2 C3 119.30(18) . . ?
C1 C2 H2A 120.3 . . ?
C3 C2 H2A 120.3 . . ?
C2 C3 C4 119.24(17) . . ?
C2 C3 H3A 120.4 . . ?
C4 C3 H3A 120.4 . . ?
C5 C4 C3 119.30(17) . . ?
C5 C4 H4A 120.4 . . ?
C3 C4 H4A 120.4 . . ?
N1 C5 C4 120.87(16) . . ?
N1 C5 C6 113.44(15) . . ?
C4 C5 C6 125.60(16) . . ?
N2 C6 C7 120.89(16) . . ?
N2 C6 C5 113.72(15) . . ?
C7 C6 C5 125.39(16) . . ?
C8 C7 C6 118.97(17) . . ?
C8 C7 H7A 120.5 . . ?
C6 C7 H7A 120.5 . . ?
C7 C8 C9 119.83(17) . . ?
C7 C8 H8A 120.1 . . ?
C9 C8 H8A 120.1 . . ?
C8 C9 C10 119.05(17) . . ?
C8 C9 H9A 120.5 . . ?
C10 C9 H9A 120.5 . . ?
N2 C10 C9 121.52(17) . . ?
N2 C10 H10A 119.2 . . ?
C9 C10 H10A 119.2 . . ?
O1 C11 C16 123.15(16) . . ?
O1 C11 C12 116.57(15) . . ?
C16 C11 C12 120.28(16) . . ?
O2 C12 C13 121.11(16) . . ?
O2 C12 C11 117.93(15) . . ?
C13 C12 C11 120.93(16) . . ?
C12 C13 C14 120.20(16) . . ?
C12 C13 H13A 119.9 . . ?
C14 C13 H13A 119.9 . . ?
C15 C14 C13 118.10(16) . . ?
C15 C14 C21 122.67(16) . . ?
C13 C14 C21 119.16(16) . . ?
C14 C15 C16 123.24(16) . . ?
C14 C15 H15A 118.4 . . ?
C16 C15 H15A 118.4 . . ?
C11 C16 C15 117.23(16) . . ?
C11 C16 C17 120.62(16) . . ?
C15 C16 C17 122.15(16) . . ?
C18 C17 C20 107.17(15) . . ?
C18 C17 C19 108.69(16) . . ?
C20 C17 C19 107.84(16) . . ?
C18 C17 C16 109.93(15) . . ?
C20 C17 C16 112.66(15) . . ?
C19 C17 C16 110.42(15) . . ?
C17 C18 H18A 109.5 . . ?
C17 C18 H18B 109.5 . . ?
H18A C18 H18B 109.5 . . ?
C17 C18 H18C 109.5 . . ?
H18A C18 H18C 109.5 . . ?
H18B C18 H18C 109.5 . . ?
C17 C19 H19A 109.5 . . ?
C17 C19 H19B 109.5 . . ?
H19A C19 H19B 109.5 . . ?
C17 C19 H19C 109.5 . . ?
H19A C19 H19C 109.5 . . ?
H19B C19 H19C 109.5 . . ?
C17 C20 H20A 109.5 . . ?
C17 C20 H20B 109.5 . . ?
H20A C20 H20B 109.5 . . ?
C17 C20 H20C 109.5 . . ?
H20A C20 H20C 109.5 . . ?
H20B C20 H20C 109.5 . . ?
C22 C21 C23 108.01(17) . . ?
C22 C21 C24 107.90(18) . . ?
C23 C21 C24 109.29(18) . . ?
C22 C21 C14 112.31(16) . . ?
C23 C21 C14 108.82(15) . . ?
C24 C21 C14 110.45(16) . . ?
C21 C22 H22A 109.5 . . ?
C21 C22 H22B 109.5 . . ?
H22A C22 H22B 109.5 . . ?
C21 C22 H22C 109.5 . . ?
H22A C22 H22C 109.5 . . ?
H22B C22 H22C 109.5 . . ?
C21 C23 H23A 109.5 . . ?
C21 C23 H23B 109.5 . . ?
H23A C23 H23B 109.5 . . ?
C21 C23 H23C 109.5 . . ?
H23A C23 H23C 109.5 . . ?
H23B C23 H23C 109.5 . . ?
C21 C24 H24A 109.5 . . ?
C21 C24 H24B 109.5 . . ?
H24A C24 H24B 109.5 . . ?
C21 C24 H24C 109.5 . . ?
H24A C24 H24C 109.5 . . ?
H24B C24 H24C 109.5 . . ?

loop_
_geom_bond_atom_site_label_1
_geom_bond_atom_site_label_2
_geom_bond_distance
_geom_bond_site_symmetry_2
_geom_bond_publ_flag
Pt1 N1 1.9779(14) . ?
Pt1 O1 1.9817(12) . ?
Pt1 O2 1.9837(12) . ?
Pt1 N2 1.9923(14) . ?
O1 C11 1.358(2) . ?
O2 C12 1.360(2) . ?
N1 C1 1.353(2) . ?
N1 C5 1.362(2) . ?
N2 C10 1.346(2) . ?
N2 C6 1.364(2) . ?
C1 C2 1.379(3) . ?
C1 H1A 0.9500 . ?
C2 C3 1.389(3) . ?
C2 H2A 0.9500 . ?
C3 C4 1.391(3) . ?
C3 H3A 0.9500 . ?
C4 C5 1.387(2) . ?
C4 H4A 0.9500 . ?
C5 C6 1.468(2) . ?
C6 C7 1.391(2) . ?
C7 C8 1.384(3) . ?
C7 H7A 0.9500 . ?
C8 C9 1.384(3) . ?
C8 H8A 0.9500 . ?
C9 C10 1.385(2) . ?
C9 H9A 0.9500 . ?
C10 H10A 0.9500 . ?
C11 C16 1.403(2) . ?
C11 C12 1.414(2) . ?
C12 C13 1.387(2) . ?
C13 C14 1.403(2) . ?
C13 H13A 0.9500 . ?
C14 C15 1.401(3) . ?
C14 C21 1.536(2) . ?
C15 C16 1.409(3) . ?
C15 H15A 0.9500 . ?
C16 C17 1.538(3) . ?
C17 C18 1.535(3) . ?
C17 C20 1.536(2) . ?
C17 C19 1.537(3) . ?
C18 H18A 0.9800 . ?
C18 H18B 0.9800 . ?
C18 H18C 0.9800 . ?
C19 H19A 0.9800 . ?
C19 H19B 0.9800 . ?
C19 H19C 0.9800 . ?
C20 H20A 0.9800 . ?
C20 H20B 0.9800 . ?
C20 H20C 0.9800 . ?
C21 C22 1.533(3) . ?
C21 C23 1.535(3) . ?
C21 C24 1.535(3) . ?
C22 H22A 0.9800 . ?
C22 H22B 0.9800 . ?
C22 H22C 0.9800 . ?
C23 H23A 0.9800 . ?
C23 H23B 0.9800 . ?
C23 H23C 0.9800 . ?
C24 H24A 0.9800 . ?
C24 H24B 0.9800 . ?
C24 H24C 0.9800 . ?

loop_
_cod_related_entry_id
_cod_related_entry_database
_cod_related_entry_code
1 ChemSpider 30661033
